data_7236881
loop_
_publ_author_name
'Pasha, Sheik Saleem'
'Yadav, Hare Ram'
'Choudhury, Angshuman Roy'
'Laskar, Inamur Rahaman'

_publ_section_title
;
 Synthesis of an aggregation-induced emission (AIE) active salicylaldehyde
 based Schiff base: study of mechanoluminescence and sensitive Zn(ii)
 sensing
;
_journal_issue 37
_journal_name_full 'Journal of Materials Chemistry C'
_journal_page_first 9651
_journal_paper_doi 10.1039/C7TC03046K
_journal_volume 5
_journal_year 2017
_chemical_formula_moiety 'C28 H26 N2 O'
_chemical_formula_sum 'C28 H26 N2 O'
_chemical_formula_weight 406.51
_space_group_crystal_system triclinic
_space_group_IT_number 2
_space_group_name_Hall '-P 1'
_space_group_name_H-M_alt 'P -1'
_atom_sites_solution_hydrogens mixed
_atom_sites_solution_primary direct
_audit_creation_date 2016-05-31
_audit_creation_method
;
Olex2 1.2
(compiled 2016.02.19 svn.r3266 for OlexSys, GUI svn.r5155)
;
_audit_update_record
;
2017-06-12 deposited with the CCDC.
2017-08-24 downloaded from the CCDC.
;
_cell_angle_alpha 75.676(12)
_cell_angle_beta 85.233(15)
_cell_angle_gamma 67.950(12)
_cell_formula_units_Z 2
_cell_length_a 8.6959(4)
_cell_length_b 9.22240(10)
_cell_length_c 14.9699(9)
_cell_measurement_reflns_used 2748
_cell_measurement_temperature 200
_cell_measurement_theta_max 27.5
_cell_measurement_theta_min 3.1
_cell_volume 1078.07(14)
_computing_cell_refinement
;
CrystalClear-SM Expert 2.0 r15 (Rigaku, 2011)
;
_computing_data_collection
;
CrystalClear-SM Expert 2.0 r15 (Rigaku, 2011)
;
_computing_data_reduction
;
CrystalClear-SM Expert 2.0 r15 (Rigaku, 2011)
;
_computing_molecular_graphics 'Olex2 (Dolomanov et al., 2009)'
_computing_publication_material 'Olex2 (Dolomanov et al., 2009)'
_computing_structure_refinement 'ShelXL (Sheldrick, 2015)'
_computing_structure_solution 'ShelXT (Sheldrick, 2015)'
_diffrn_ambient_temperature 200
_diffrn_detector CCD
_diffrn_detector_area_resol_mean 13.6612
_diffrn_measured_fraction_theta_full 0.995
_diffrn_measured_fraction_theta_max 0.994
_diffrn_measurement_details
;
scan:
	Number of images: 629
	           Slice: -69.0000 - 119.7000
	     Image width: 0.3000
	        Exp time: 8.0000
	   Rotation axis: Omega
	           Omega: 0.0000
	             Chi: 54.0000
	             Phi: 0.0000
	             XTD: 49.8600
	          2theta: 29.8900
scan:
	Number of images: 629
	           Slice: -69.0000 - 119.7000
	     Image width: 0.3000
	        Exp time: 8.0000
	   Rotation axis: Omega
	           Omega: 0.0000
	             Chi: 54.0000
	             Phi: 120.0000
	             XTD: 49.8600
	          2theta: 29.8900
scan:
	Number of images: 629
	           Slice: -69.0000 - 119.7000
	     Image width: 0.3000
	        Exp time: 8.0000
	   Rotation axis: Omega
	           Omega: 0.0000
	             Chi: 54.0000
	             Phi: 240.0000
	             XTD: 49.8600
	          2theta: 29.8900
;
_diffrn_measurement_device
;
XtaLABmini: Fixed Chi 2 circle
;
_diffrn_measurement_device_type
;
Rigaku Mercury375R (2x2 bin mode)
;
_diffrn_measurement_method 'profile data from \w-scans'
_diffrn_measurement_specimen_support Fiber
_diffrn_orient_matrix_type d*Trek
_diffrn_orient_matrix_UB_11 -0.005023
_diffrn_orient_matrix_UB_12 0.020552
_diffrn_orient_matrix_UB_13 -0.122262
_diffrn_orient_matrix_UB_21 -0.109779
_diffrn_orient_matrix_UB_22 -0.000701
_diffrn_orient_matrix_UB_23 0.049273
_diffrn_orient_matrix_UB_31 0.021434
_diffrn_orient_matrix_UB_32 0.064874
_diffrn_orient_matrix_UB_33 0.009262
_diffrn_radiation_monochromator 'Graphite Monochromator'
_diffrn_radiation_type MoK\a
_diffrn_radiation_wavelength 0.71075
_diffrn_reflns_av_R_equivalents 0.0390
_diffrn_reflns_av_unetI/netI 0.0374
_diffrn_reflns_Laue_measured_fraction_full 0.995
_diffrn_reflns_Laue_measured_fraction_max 0.994
_diffrn_reflns_limit_h_max 11
_diffrn_reflns_limit_h_min -11
_diffrn_reflns_limit_k_max 11
_diffrn_reflns_limit_k_min -11
_diffrn_reflns_limit_l_max 19
_diffrn_reflns_limit_l_min -19
_diffrn_reflns_number 11613
_diffrn_reflns_point_group_measured_fraction_full 0.995
_diffrn_reflns_point_group_measured_fraction_max 0.994
_diffrn_reflns_theta_full 25.242
_diffrn_reflns_theta_max 27.479
_diffrn_reflns_theta_min 3.097
_diffrn_source 'Sealed Tube'
_diffrn_source_current 12.0
_diffrn_source_power 0.6
_diffrn_source_voltage 50.0
_exptl_absorpt_coefficient_mu 0.076
_exptl_absorpt_correction_T_max 1.000
_exptl_absorpt_correction_T_min 0.889
_exptl_absorpt_correction_type multi-scan
_exptl_absorpt_process_details 'Blessing 1995'
_exptl_crystal_colour 'clear yellowish yellow'
_exptl_crystal_colour_lustre clear
_exptl_crystal_colour_modifier yellowish
_exptl_crystal_colour_primary yellow
_exptl_crystal_density_diffrn 1.252
_exptl_crystal_description plate
_exptl_crystal_F_000 432
_exptl_crystal_size_max 0.3
_exptl_crystal_size_mid 0.3
_exptl_crystal_size_min 0.1
_refine_diff_density_max 0.249
_refine_diff_density_min -0.193
_refine_diff_density_rms 0.044
_refine_ls_extinction_method none
_refine_ls_goodness_of_fit_ref 1.077
_refine_ls_hydrogen_treatment mixed
_refine_ls_matrix_type full
_refine_ls_number_parameters 284
_refine_ls_number_reflns 4904
_refine_ls_number_restraints 0
_refine_ls_restrained_S_all 1.077
_refine_ls_R_factor_all 0.0626
_refine_ls_R_factor_gt 0.0487
_refine_ls_shift/su_max 0.000
_refine_ls_shift/su_mean 0.000
_refine_ls_structure_factor_coef Fsqd
_refine_ls_weighting_details 'w=1/[\s^2^(Fo^2^)+(0.0630P)^2^+0.1659P] where P=(Fo^2^+2Fc^2^)/3'
_refine_ls_weighting_scheme calc
_refine_ls_wR_factor_gt 0.1204
_refine_ls_wR_factor_ref 0.1323
_reflns_Friedel_coverage 0.000
_reflns_number_gt 3842
_reflns_number_total 4904
_reflns_threshold_expression 'I > 2\s(I)'
_cod_data_source_file c7tc03046k2.cif
_cod_data_source_block saltry-yes_rt
_cod_original_cell_volume 1078.07(13)
_cod_database_code 7236881
_shelx_space_group_comment
;
The symmetry employed for this shelxl refinement is uniquely defined
by the following loop, which should always be used as a source of
symmetry information in preference to the above space-group names.
They are only intended as comments.
;
_olex2_refinement_description
;
1. Fixed Uiso
 At 1.2 times of:
  All C(H) groups, All C(H,H) groups, All N(H) groups
 At 1.5 times of:
  All O(H) groups
2.a Secondary CH2 refined with riding coordinates:
 C8(H8A,H8B), C9(H9A,H9B)
2.b Aromatic/amide H refined with riding coordinates:
 C1(H1A), C4(H4), C5(H5), C6(H6), C7(H7), C12(H12), C13(H13), C14(H14),
 C15(H15), C16(H16), C18(H18), C19(H19), C20(H20), C21(H21), C22(H22), C24(H24),
  C25(H25), C26(H26), C27(H27), C28(H28)
2.c Idealised tetrahedral OH refined as rotating group:
 O1(H1)
;
_shelx_shelxl_version_number 2014/7
_olex2_submission_special_instructions 'No special instructions were received'

loop_
_space_group_symop_operation_xyz
'x, y, z'
'-x, -y, -z'

loop_
_atom_site_label
_atom_site_type_symbol
_atom_site_fract_x
_atom_site_fract_y
_atom_site_fract_z
_atom_site_U_iso_or_equiv
_atom_site_adp_type
_atom_site_occupancy
_atom_site_site_symmetry_order
_atom_site_calc_flag
_atom_site_refinement_flags_posn
O1 O 0.18145(15) 0.98185(14) 0.61227(7) 0.0532(3) Uani 1 1 d .
H1 H 0.2668 0.9004 0.6100 0.080 Uiso 1 1 calc GR
N1 N 0.43575(14) 0.79241(14) 0.53503(8) 0.0356(3) Uani 1 1 d .
N2 N 0.50583(14) 0.48747(13) 0.67314(7) 0.0296(2) Uani 1 1 d .
H2 H 0.4017(19) 0.5703(19) 0.6517(10) 0.036 Uiso 1 1 d R
C1 C 0.39330(17) 0.89887(17) 0.46006(9) 0.0333(3) Uani 1 1 d .
H1A H 0.4617 0.8835 0.4077 0.040 Uiso 1 1 calc R
C2 C 0.24392(17) 1.04387(16) 0.45084(9) 0.0328(3) Uani 1 1 d .
C3 C 0.14472(18) 1.07936(18) 0.52725(10) 0.0374(3) Uani 1 1 d .
C4 C 0.00559(19) 1.2203(2) 0.51606(11) 0.0461(4) Uani 1 1 d .
H4 H -0.0616 1.2450 0.5677 0.055 Uiso 1 1 calc R
C5 C -0.0359(2) 1.32473(19) 0.43067(12) 0.0467(4) Uani 1 1 d .
H5 H -0.1314 1.4208 0.4240 0.056 Uiso 1 1 calc R
C6 C 0.06022(19) 1.29107(19) 0.35427(11) 0.0433(4) Uani 1 1 d .
H6 H 0.0308 1.3628 0.2954 0.052 Uiso 1 1 calc R
C7 C 0.19949(19) 1.15152(17) 0.36533(10) 0.0373(3) Uani 1 1 d .
H7 H 0.2665 1.1285 0.3134 0.045 Uiso 1 1 calc R
C8 C 0.58954(17) 0.65172(16) 0.53868(9) 0.0335(3) Uani 1 1 d .
H8A H 0.6814 0.6870 0.5122 0.040 Uiso 1 1 calc R
H8B H 0.5761 0.5818 0.5017 0.040 Uiso 1 1 calc R
C9 C 0.63058(16) 0.55847(17) 0.63762(9) 0.0325(3) Uani 1 1 d .
H9A H 0.7417 0.4723 0.6411 0.039 Uiso 1 1 calc R
H9B H 0.6328 0.6313 0.6758 0.039 Uiso 1 1 calc R
C10 C 0.49730(15) 0.43637(15) 0.77551(8) 0.0267(3) Uani 1 1 d .
C11 C 0.33947(15) 0.39604(15) 0.79658(9) 0.0276(3) Uani 1 1 d .
C12 C 0.24988(17) 0.41691(17) 0.87674(10) 0.0347(3) Uani 1 1 d .
H12 H 0.2802 0.4657 0.9178 0.042 Uiso 1 1 calc R
C13 C 0.11632(18) 0.36687(18) 0.89730(11) 0.0395(3) Uani 1 1 d .
H13 H 0.0566 0.3807 0.9526 0.047 Uiso 1 1 calc R
C14 C 0.06976(17) 0.29717(17) 0.83791(11) 0.0386(3) Uani 1 1 d .
H14 H -0.0217 0.2631 0.8523 0.046 Uiso 1 1 calc R
C15 C 0.15649(17) 0.27715(16) 0.75767(11) 0.0362(3) Uani 1 1 d .
H15 H 0.1240 0.2306 0.7162 0.043 Uiso 1 1 calc R
C16 C 0.29122(16) 0.32513(15) 0.73763(9) 0.0311(3) Uani 1 1 d .
H16 H 0.3516 0.3093 0.6827 0.037 Uiso 1 1 calc R
C17 C 0.49289(15) 0.57439(15) 0.81753(9) 0.0282(3) Uani 1 1 d .
C18 C 0.35318(17) 0.71563(16) 0.80260(10) 0.0346(3) Uani 1 1 d .
H18 H 0.2558 0.7177 0.7770 0.041 Uiso 1 1 calc R
C19 C 0.3529(2) 0.85339(18) 0.82421(10) 0.0412(3) Uani 1 1 d .
H19 H 0.2556 0.9480 0.8141 0.049 Uiso 1 1 calc R
C20 C 0.4941(2) 0.85334(18) 0.86049(10) 0.0421(4) Uani 1 1 d .
H20 H 0.4949 0.9481 0.8745 0.051 Uiso 1 1 calc R
C21 C 0.63366(19) 0.71453(19) 0.87617(10) 0.0394(3) Uani 1 1 d .
H21 H 0.7308 0.7134 0.9015 0.047 Uiso 1 1 calc R
C22 C 0.63303(17) 0.57597(17) 0.85510(9) 0.0345(3) Uani 1 1 d .
H22 H 0.7299 0.4809 0.8666 0.041 Uiso 1 1 calc R
C23 C 0.64117(15) 0.27739(15) 0.81231(9) 0.0276(3) Uani 1 1 d .
C24 C 0.66438(16) 0.21323(16) 0.90743(9) 0.0333(3) Uani 1 1 d .
H24 H 0.5951 0.2722 0.9489 0.040 Uiso 1 1 calc R
C25 C 0.78675(17) 0.06506(17) 0.94209(10) 0.0378(3) Uani 1 1 d .
H25 H 0.7997 0.0227 1.0068 0.045 Uiso 1 1 calc R
C26 C 0.89064(17) -0.02175(17) 0.88251(11) 0.0385(3) Uani 1 1 d .
H26 H 0.9760 -0.1224 0.9063 0.046 Uiso 1 1 calc R
C27 C 0.86906(17) 0.03893(17) 0.78889(10) 0.0368(3) Uani 1 1 d .
H27 H 0.9400 -0.0200 0.7479 0.044 Uiso 1 1 calc R
C28 C 0.74375(16) 0.18637(16) 0.75380(9) 0.0313(3) Uani 1 1 d .
H28 H 0.7281 0.2254 0.6890 0.038 Uiso 1 1 calc R

loop_
_atom_site_aniso_label
_atom_site_aniso_U_11
_atom_site_aniso_U_22
_atom_site_aniso_U_33
_atom_site_aniso_U_23
_atom_site_aniso_U_13
_atom_site_aniso_U_12
O1 0.0531(7) 0.0517(7) 0.0350(6) -0.0009(5) 0.0104(5) -0.0049(6)
N1 0.0358(6) 0.0350(6) 0.0333(6) -0.0053(5) 0.0050(5) -0.0126(5)
N2 0.0279(6) 0.0319(6) 0.0292(6) -0.0040(4) 0.0005(4) -0.0132(5)
C1 0.0388(7) 0.0369(7) 0.0287(7) -0.0093(5) 0.0038(5) -0.0186(6)
C2 0.0344(7) 0.0342(7) 0.0330(7) -0.0073(5) 0.0001(5) -0.0166(6)
C3 0.0372(7) 0.0392(8) 0.0339(7) -0.0052(6) 0.0028(6) -0.0147(6)
C4 0.0386(8) 0.0483(9) 0.0456(9) -0.0108(7) 0.0073(7) -0.0110(7)
C5 0.0375(8) 0.0407(8) 0.0542(10) -0.0055(7) -0.0038(7) -0.0083(7)
C6 0.0462(9) 0.0419(8) 0.0406(8) -0.0012(6) -0.0089(7) -0.0182(7)
C7 0.0426(8) 0.0403(8) 0.0323(7) -0.0081(6) 0.0006(6) -0.0192(7)
C8 0.0344(7) 0.0330(7) 0.0340(7) -0.0096(6) 0.0074(5) -0.0137(6)
C9 0.0289(7) 0.0358(7) 0.0345(7) -0.0074(6) 0.0039(5) -0.0152(6)
C10 0.0241(6) 0.0286(6) 0.0279(6) -0.0064(5) 0.0004(5) -0.0104(5)
C11 0.0225(6) 0.0258(6) 0.0320(7) -0.0038(5) -0.0010(5) -0.0079(5)
C12 0.0314(7) 0.0399(7) 0.0357(7) -0.0108(6) 0.0021(5) -0.0154(6)
C13 0.0331(7) 0.0427(8) 0.0423(8) -0.0083(6) 0.0099(6) -0.0166(6)
C14 0.0268(7) 0.0323(7) 0.0560(9) -0.0044(6) -0.0011(6) -0.0136(6)
C15 0.0315(7) 0.0300(7) 0.0488(8) -0.0086(6) -0.0067(6) -0.0123(6)
C16 0.0284(6) 0.0296(6) 0.0357(7) -0.0094(5) 0.0001(5) -0.0099(5)
C17 0.0282(6) 0.0298(6) 0.0277(6) -0.0066(5) 0.0035(5) -0.0126(5)
C18 0.0306(7) 0.0334(7) 0.0385(7) -0.0090(6) 0.0004(6) -0.0101(6)
C19 0.0455(8) 0.0308(7) 0.0432(8) -0.0100(6) 0.0037(6) -0.0094(6)
C20 0.0586(10) 0.0375(8) 0.0383(8) -0.0143(6) 0.0067(7) -0.0245(7)
C21 0.0451(8) 0.0482(8) 0.0354(8) -0.0130(6) 0.0002(6) -0.0266(7)
C22 0.0318(7) 0.0370(7) 0.0367(7) -0.0101(6) 0.0003(5) -0.0138(6)
C23 0.0227(6) 0.0273(6) 0.0342(7) -0.0067(5) 0.0005(5) -0.0112(5)
C24 0.0291(7) 0.0338(7) 0.0347(7) -0.0072(5) 0.0029(5) -0.0101(6)
C25 0.0344(7) 0.0359(7) 0.0383(8) -0.0013(6) -0.0029(6) -0.0113(6)
C26 0.0284(7) 0.0288(7) 0.0539(9) -0.0052(6) -0.0050(6) -0.0072(6)
C27 0.0290(7) 0.0342(7) 0.0494(9) -0.0172(6) 0.0038(6) -0.0101(6)
C28 0.0282(6) 0.0339(7) 0.0346(7) -0.0106(5) 0.0015(5) -0.0130(6)

loop_
_atom_type_symbol
_atom_type_description
_atom_type_scat_dispersion_real
_atom_type_scat_dispersion_imag
_atom_type_scat_source
C C 0.0033 0.0016 'International Tables Vol C Tables 4.2.6.8 and 6.1.1.4'
H H 0.0000 0.0000 'International Tables Vol C Tables 4.2.6.8 and 6.1.1.4'
N N 0.0061 0.0033 'International Tables Vol C Tables 4.2.6.8 and 6.1.1.4'
O O 0.0106 0.0060 'International Tables Vol C Tables 4.2.6.8 and 6.1.1.4'

loop_
_geom_angle_atom_site_label_1
_geom_angle_atom_site_label_2
_geom_angle_atom_site_label_3
_geom_angle
C3 O1 H1 109.5
C1 N1 C8 119.24(12)
C9 N2 H2 105.0(9)
C9 N2 C10 116.08(10)
C10 N2 H2 107.6(9)
N1 C1 H1A 118.6
N1 C1 C2 122.82(13)
C2 C1 H1A 118.6
C3 C2 C1 121.22(12)
C7 C2 C1 119.92(12)
C7 C2 C3 118.84(13)
O1 C3 C2 122.07(13)
O1 C3 C4 118.41(13)
C4 C3 C2 119.51(13)
C3 C4 H4 119.7
C5 C4 C3 120.54(14)
C5 C4 H4 119.7
C4 C5 H5 119.6
C4 C5 C6 120.72(15)
C6 C5 H5 119.6
C5 C6 H6 120.6
C7 C6 C5 118.87(14)
C7 C6 H6 120.6
C2 C7 H7 119.2
C6 C7 C2 121.52(14)
C6 C7 H7 119.2
N1 C8 H8A 109.7
N1 C8 H8B 109.7
N1 C8 C9 109.70(11)
H8A C8 H8B 108.2
C9 C8 H8A 109.7
C9 C8 H8B 109.7
N2 C9 C8 109.89(11)
N2 C9 H9A 109.7
N2 C9 H9B 109.7
C8 C9 H9A 109.7
C8 C9 H9B 109.7
H9A C9 H9B 108.2
N2 C10 C11 106.67(10)
N2 C10 C17 108.75(10)
N2 C10 C23 110.39(10)
C17 C10 C11 112.39(10)
C23 C10 C11 105.00(10)
C23 C10 C17 113.42(10)
C12 C11 C10 121.96(11)
C12 C11 C16 118.35(12)
C16 C11 C10 119.51(11)
C11 C12 H12 119.8
C13 C12 C11 120.46(13)
C13 C12 H12 119.8
C12 C13 H13 119.8
C14 C13 C12 120.45(13)
C14 C13 H13 119.8
C13 C14 H14 120.1
C15 C14 C13 119.73(12)
C15 C14 H14 120.1
C14 C15 H15 120.1
C14 C15 C16 119.89(13)
C16 C15 H15 120.1
C11 C16 H16 119.4
C15 C16 C11 121.11(13)
C15 C16 H16 119.4
C18 C17 C10 118.85(11)
C22 C17 C10 122.44(11)
C22 C17 C18 117.63(12)
C17 C18 H18 119.3
C19 C18 C17 121.46(13)
C19 C18 H18 119.3
C18 C19 H19 119.9
C20 C19 C18 120.11(14)
C20 C19 H19 119.9
C19 C20 H20 120.3
C21 C20 C19 119.36(13)
C21 C20 H20 120.3
C20 C21 H21 119.8
C20 C21 C22 120.36(13)
C22 C21 H21 119.8
C17 C22 C21 121.06(13)
C17 C22 H22 119.5
C21 C22 H22 119.5
C24 C23 C10 120.05(11)
C28 C23 C10 121.98(12)
C28 C23 C24 117.79(12)
C23 C24 H24 119.5
C25 C24 C23 121.04(13)
C25 C24 H24 119.5
C24 C25 H25 119.9
C24 C25 C26 120.22(13)
C26 C25 H25 119.9
C25 C26 H26 120.2
C27 C26 C25 119.55(13)
C27 C26 H26 120.2
C26 C27 H27 119.8
C26 C27 C28 120.36(13)
C28 C27 H27 119.8
C23 C28 C27 121.01(13)
C23 C28 H28 119.5
C27 C28 H28 119.5

loop_
_geom_bond_atom_site_label_1
_geom_bond_atom_site_label_2
_geom_bond_distance
O1 H1 0.8400
O1 C3 1.3477(17)
N1 C1 1.2693(18)
N1 C8 1.4660(18)
N2 H2 0.956(15)
N2 C9 1.4675(16)
N2 C10 1.4920(16)
C1 H1A 0.9500
C1 C2 1.4590(19)
C2 C3 1.403(2)
C2 C7 1.3924(19)
C3 C4 1.388(2)
C4 H4 0.9500
C4 C5 1.378(2)
C5 H5 0.9500
C5 C6 1.388(2)
C6 H6 0.9500
C6 C7 1.381(2)
C7 H7 0.9500
C8 H8A 0.9900
C8 H8B 0.9900
C8 C9 1.5126(19)
C9 H9A 0.9900
C9 H9B 0.9900
C10 C11 1.5411(16)
C10 C17 1.5404(17)
C10 C23 1.5350(17)
C11 C12 1.3893(18)
C11 C16 1.3912(18)
C12 H12 0.9500
C12 C13 1.3890(19)
C13 H13 0.9500
C13 C14 1.380(2)
C14 H14 0.9500
C14 C15 1.379(2)
C15 H15 0.9500
C15 C16 1.3870(18)
C16 H16 0.9500
C17 C18 1.3912(18)
C17 C22 1.3903(18)
C18 H18 0.9500
C18 C19 1.386(2)
C19 H19 0.9500
C19 C20 1.383(2)
C20 H20 0.9500
C20 C21 1.378(2)
C21 H21 0.9500
C21 C22 1.392(2)
C22 H22 0.9500
C23 C24 1.3998(18)
C23 C28 1.3926(18)
C24 H24 0.9500
C24 C25 1.3849(19)
C25 H25 0.9500
C25 C26 1.389(2)
C26 H26 0.9500
C26 C27 1.374(2)
C27 H27 0.9500
C27 C28 1.3933(19)
C28 H28 0.9500

loop_
_geom_torsion_atom_site_label_1
_geom_torsion_atom_site_label_2
_geom_torsion_atom_site_label_3
_geom_torsion_atom_site_label_4
_geom_torsion
O1 C3 C4 C5 179.25(15)
N1 C1 C2 C3 4.9(2)
N1 C1 C2 C7 -176.40(13)
N1 C8 C9 N2 66.99(14)
N2 C10 C11 C12 -149.41(12)
N2 C10 C11 C16 35.62(15)
N2 C10 C17 C18 68.07(14)
N2 C10 C17 C22 -99.81(14)
N2 C10 C23 C24 175.31(11)
N2 C10 C23 C28 -9.84(15)
C1 N1 C8 C9 169.65(12)
C1 C2 C3 O1 -0.3(2)
C1 C2 C3 C4 178.57(13)
C1 C2 C7 C6 -179.11(13)
C2 C3 C4 C5 0.3(2)
C3 C2 C7 C6 -0.4(2)
C3 C4 C5 C6 0.1(2)
C4 C5 C6 C7 -0.6(2)
C5 C6 C7 C2 0.7(2)
C7 C2 C3 O1 -179.07(13)
C7 C2 C3 C4 -0.2(2)
C8 N1 C1 C2 -178.89(12)
C9 N2 C10 C11 169.75(10)
C9 N2 C10 C17 48.32(14)
C9 N2 C10 C23 -76.71(13)
C10 N2 C9 C8 -161.68(11)
C10 C11 C12 C13 -174.59(12)
C10 C11 C16 C15 175.57(12)
C10 C17 C18 C19 -168.43(12)
C10 C17 C22 C21 167.44(12)
C10 C23 C24 C25 175.87(12)
C10 C23 C28 C27 -177.15(11)
C11 C10 C17 C18 -49.79(15)
C11 C10 C17 C22 142.33(12)
C11 C10 C23 C24 -70.09(14)
C11 C10 C23 C28 104.76(13)
C11 C12 C13 C14 -0.6(2)
C12 C11 C16 C15 0.41(19)
C12 C13 C14 C15 0.0(2)
C13 C14 C15 C16 0.8(2)
C14 C15 C16 C11 -1.1(2)
C16 C11 C12 C13 0.4(2)
C17 C10 C11 C12 -30.31(16)
C17 C10 C11 C16 154.71(11)
C17 C10 C23 C24 52.99(15)
C17 C10 C23 C28 -132.17(12)
C17 C18 C19 C20 0.8(2)
C18 C17 C22 C21 -0.58(19)
C18 C19 C20 C21 -1.0(2)
C19 C20 C21 C22 0.5(2)
C20 C21 C22 C17 0.3(2)
C22 C17 C18 C19 0.0(2)
C23 C10 C11 C12 93.42(14)
C23 C10 C11 C16 -81.56(14)
C23 C10 C17 C18 -168.71(11)
C23 C10 C17 C22 23.41(17)
C23 C24 C25 C26 0.9(2)
C24 C23 C28 C27 -2.20(18)
C24 C25 C26 C27 -1.3(2)
C25 C26 C27 C28 -0.1(2)
C26 C27 C28 C23 1.9(2)
C28 C23 C24 C25 0.81(19)
